data_4312103
loop_
_publ_author_name
'Marisa C. Buzzeo'
'Amber H. Iqbal'
'Charli M. Long'
'David Millar'
'Sonal Patel'
'Matthew A. Pellow'
'Sahar A. Saddoughi'
'Abigail L. Smenton'
'John F. C. Turner'
'Jay D. Wadhawan'
'Richard G. Compton'
'James A. Golen'
'Arnold L. Rheingold'
'Linda H. Doerrer'

_publ_contact_author_address
;                                                                               
Barnard College, Chemistry Department                                           
3009 Broadway                                                                   
New York, NY, 10027                                                             
;
_publ_contact_author_email ' ldoerrer@barnard.edu '
_publ_contact_author_fax ' 212-854-2310 '
_publ_contact_author_name 'Linda H. Doerrer'
_publ_contact_author_phone ' 212-854-2074 '
_publ_section_title
;
 Homoleptic Cobalt and Copper Phenolate A2[M(OAr)4] Compounds: The Effect
 of Phenoxide Fluorination
;
_journal_name_full 'Inorganic Chemistry'
_journal_page_first 7709
_journal_page_last 7725
_journal_paper_doi 10.1021/ic0493954
_journal_volume 43
_journal_year 2004
_chemical_formula_sum 'C72 H40 Cu F20 O4 P2'
_chemical_formula_weight 1474.52
_chemical_name_systematic
; 
 ? 
;
_space_group_IT_number 14
_symmetry_cell_setting monoclinic
_symmetry_space_group_name_Hall '-P 2ybc'
_symmetry_space_group_name_H-M 'P 1 21/c 1'
_atom_sites_solution_hydrogens geom
_atom_sites_solution_primary direct
_atom_sites_solution_secondary difmap
_audit_creation_method SHELXL-97
_cell_angle_alpha 90.00
_cell_angle_beta 108.055(2)
_cell_angle_gamma 90.00
_cell_formula_units_Z 2
_cell_length_a 12.0060(12)
_cell_length_b 18.7195(18)
_cell_length_c 14.9767(15)
_cell_measurement_reflns_used 2992
_cell_measurement_temperature 293(2)
_cell_measurement_theta_max 21.58
_cell_measurement_theta_min 2.20
_cell_volume 3200.2(5)
_computing_cell_refinement 'Bruker SMART'
_computing_data_collection 'Bruker SMART'
_computing_data_reduction 'Bruker SAINT'
_computing_molecular_graphics 'Bruker SHELXTL'
_computing_publication_material 'Bruker SHELXTL'
_computing_structure_refinement 'SHELXL-97 (Sheldrick, 1997)'
_computing_structure_solution 'SHELXS-97 (Sheldrick, 1990)'
_diffrn_ambient_temperature 293(2)
_diffrn_measured_fraction_theta_full 0.999
_diffrn_measured_fraction_theta_max 0.999
_diffrn_measurement_device_type 'CCD area detector'
_diffrn_measurement_method 'phi and omega scans'
_diffrn_radiation_monochromator graphite
_diffrn_radiation_source 'fine-focus sealed tube'
_diffrn_radiation_type MoK\a
_diffrn_radiation_wavelength 0.71073
_diffrn_reflns_av_R_equivalents 0.0617
_diffrn_reflns_av_sigmaI/netI 0.0764
_diffrn_reflns_limit_h_max 13
_diffrn_reflns_limit_h_min -7
_diffrn_reflns_limit_k_max 21
_diffrn_reflns_limit_k_min -21
_diffrn_reflns_limit_l_max 16
_diffrn_reflns_limit_l_min -17
_diffrn_reflns_number 15445
_diffrn_reflns_theta_full 24.00
_diffrn_reflns_theta_max 24.00
_diffrn_reflns_theta_min 2.09
_exptl_absorpt_coefficient_mu 0.501
_exptl_absorpt_correction_T_max 1.000
_exptl_absorpt_correction_T_min 0.825
_exptl_absorpt_correction_type multi-scan
_exptl_absorpt_process_details SADABS
_exptl_crystal_colour green
_exptl_crystal_density_diffrn 1.530
_exptl_crystal_density_meas 0
_exptl_crystal_density_method 'not measured'
_exptl_crystal_description block
_exptl_crystal_F_000 1486
_exptl_crystal_size_max 0.30
_exptl_crystal_size_mid 0.20
_exptl_crystal_size_min 0.10
_refine_diff_density_max 0.216
_refine_diff_density_min -0.282
_refine_diff_density_rms 0.048
_refine_ls_extinction_method none
_refine_ls_goodness_of_fit_ref 1.001
_refine_ls_hydrogen_treatment mixed
_refine_ls_matrix_type full
_refine_ls_number_parameters 448
_refine_ls_number_reflns 5015
_refine_ls_number_restraints 0
_refine_ls_restrained_S_all 1.001
_refine_ls_R_factor_all 0.1060
_refine_ls_R_factor_gt 0.0520
_refine_ls_shift/su_max 0.001
_refine_ls_shift/su_mean 0.000
_refine_ls_structure_factor_coef Fsqd
_refine_ls_weighting_details 'calc w=1/[\s^2^(Fo^2^)+(0.0440P)^2^+0.0000P] where P=(Fo^2^+2Fc^2^)/3'
_refine_ls_weighting_scheme calc
_refine_ls_wR_factor_gt 0.0963
_refine_ls_wR_factor_ref 0.1143
_reflns_number_gt 2933
_reflns_number_total 5015
_reflns_threshold_expression >2sigma(I)
_cod_data_source_file ic0493954si20040508_091953_05.cif
_cod_data_source_block Compound3
_cod_depositor_comments
;
The following automatic conversions were performed:
'_symmetry_cell_setting' value 'Monoclinic' changed to 'monoclinic'
according to '/home/saulius/struct/CIF-dictionaries/cif_core.dic'
dictionary named 'cif_core.dic' version 2.4.1 from
2010-06-29.

'_exptl_absorpt_correction_type' value 'Multi-scan' changed
to 'multi-scan' according to
'/home/saulius/struct/CIF-dictionaries/cif_core.dic' dictionary named
'cif_core.dic' version 2.4.1 from 2010-06-29.

Automatic conversion script
Id: cif_fix_enum 1527 2010-12-29 10:47:43Z saulius 
;
_cod_database_code 4312103

loop_
_symmetry_equiv_pos_as_xyz
'x, y, z'
'-x, y+1/2, -z+1/2'
'-x, -y, -z'
'x, -y-1/2, z-1/2'

loop_
_atom_site_label
_atom_site_type_symbol
_atom_site_fract_x
_atom_site_fract_y
_atom_site_fract_z
_atom_site_U_iso_or_equiv
_atom_site_adp_type
_atom_site_occupancy
_atom_site_symmetry_multiplicity
_atom_site_calc_flag
_atom_site_refinement_flags
_atom_site_disorder_assembly
_atom_site_disorder_group
P1 P 0.82559(10) 0.38062(5) 1.00566(7) 0.0477(3) Uani 1 1 d . . .
Cu1 Cu 1.0000 0.0000 1.0000 0.0474(2) Uani 1 2 d S . .
O1 O 1.0686(3) 0.04136(17) 1.12137(18) 0.0730(9) Uani 1 1 d . . .
O2 O 1.1477(2) -0.00363(15) 0.97471(17) 0.0618(8) Uani 1 1 d . . .
F1 F 1.0680(3) 0.15055(14) 0.99740(19) 0.0948(9) Uani 1 1 d . . .
F2 F 1.2434(3) 0.24401(14) 1.0343(2) 0.1146(11) Uani 1 1 d . . .
F3 F 1.4217(3) 0.23810(17) 1.1983(2) 0.1206(11) Uani 1 1 d . . .
F4 F 1.4223(3) 0.13177(18) 1.3214(2) 0.1235(12) Uani 1 1 d . . .
F5 F 1.2532(3) 0.03389(16) 1.28275(17) 0.1015(10) Uani 1 1 d . . .
F6 F 1.3440(2) 0.07361(13) 0.98309(17) 0.0767(8) Uani 1 1 d . . .
F7 F 1.5501(2) 0.04328(16) 1.10978(19) 0.0942(9) Uani 1 1 d . . .
F8 F 1.5713(3) -0.06752(19) 1.2302(2) 0.1205(12) Uani 1 1 d . . .
F9 F 1.3764(3) -0.14236(17) 1.2293(2) 0.1168(11) Uani 1 1 d . . .
F10 F 1.1689(3) -0.11322(14) 1.10305(19) 0.0934(9) Uani 1 1 d . . .
C1 C 1.1511(4) 0.0895(2) 1.1388(3) 0.0548(11) Uani 1 1 d . . .
C2 C 1.1550(4) 0.1454(2) 1.0795(3) 0.0611(12) Uani 1 1 d . . .
C3 C 1.2449(5) 0.1930(2) 1.0974(4) 0.0667(13) Uani 1 1 d . . .
C4 C 1.3348(5) 0.1888(3) 1.1795(4) 0.0754(15) Uani 1 1 d . . .
C5 C 1.3338(4) 0.1364(3) 1.2413(3) 0.0732(14) Uani 1 1 d . . .
C6 C 1.2455(4) 0.0875(3) 1.2209(3) 0.0638(13) Uani 1 1 d . . .
C7 C 1.2475(4) -0.0191(2) 1.0363(3) 0.0541(11) Uani 1 1 d . . .
C8 C 1.3510(4) 0.0182(2) 1.0427(3) 0.0546(11) Uani 1 1 d . . .
C9 C 1.4555(4) 0.0039(3) 1.1071(3) 0.0627(12) Uani 1 1 d . . .
C10 C 1.4660(5) -0.0507(3) 1.1689(3) 0.0720(14) Uani 1 1 d . . .
C11 C 1.3683(5) -0.0882(3) 1.1675(3) 0.0742(14) Uani 1 1 d . . .
C12 C 1.2635(4) -0.0741(2) 1.1021(3) 0.0596(12) Uani 1 1 d . . .
C13 C 0.7533(4) 0.4649(2) 0.9938(3) 0.0526(11) Uani 1 1 d . . .
C14 C 0.6361(5) 0.4702(3) 0.9466(3) 0.0742(14) Uani 1 1 d . . .
H14A H 0.5934 0.4294 0.9218 0.089 Uiso 1 1 calc R . .
C15 C 0.5809(5) 0.5356(4) 0.9358(4) 0.0926(17) Uani 1 1 d . . .
H15A H 0.5015 0.5388 0.9029 0.111 Uiso 1 1 calc R . .
C16 C 0.6416(7) 0.5954(3) 0.9725(4) 0.094(2) Uani 1 1 d . . .
H16A H 0.6036 0.6393 0.9652 0.113 Uiso 1 1 calc R . .
C17 C 0.7587(6) 0.5911(3) 1.0205(4) 0.0908(17) Uani 1 1 d . . .
H17A H 0.8003 0.6319 1.0466 0.109 Uiso 1 1 calc R . .
C18 C 0.8146(5) 0.5262(2) 1.0300(3) 0.0698(14) Uani 1 1 d . . .
H18A H 0.8946 0.5235 1.0611 0.084 Uiso 1 1 calc R . .
C19 C 0.9502(4) 0.3827(2) 1.1091(3) 0.0479(10) Uani 1 1 d . . .
C20 C 1.0565(4) 0.3547(2) 1.1090(3) 0.0678(13) Uani 1 1 d . . .
H20A H 1.0635 0.3337 1.0548 0.081 Uiso 1 1 calc R . .
C21 C 1.1515(4) 0.3576(3) 1.1879(3) 0.0854(16) Uani 1 1 d . . .
H21A H 1.2233 0.3399 1.1865 0.102 Uiso 1 1 calc R . .
C22 C 1.1413(5) 0.3866(3) 1.2696(3) 0.0762(15) Uani 1 1 d . . .
H22A H 1.2054 0.3874 1.3239 0.091 Uiso 1 1 calc R . .
C23 C 1.0375(5) 0.4139(2) 1.2702(3) 0.0671(13) Uani 1 1 d . . .
H23A H 1.0313 0.4341 1.3251 0.081 Uiso 1 1 calc R . .
C24 C 0.9407(4) 0.4126(2) 1.1916(3) 0.0558(11) Uani 1 1 d . . .
H24A H 0.8698 0.4315 1.1934 0.067 Uiso 1 1 calc R . .
C25 C 0.8694(4) 0.3631(2) 0.9037(3) 0.0487(10) Uani 1 1 d . . .
C26 C 0.8637(4) 0.4151(2) 0.8374(3) 0.0677(13) Uani 1 1 d . . .
H26A H 0.8348 0.4602 0.8442 0.081 Uiso 1 1 calc R . .
C27 C 0.9008(5) 0.4006(3) 0.7610(3) 0.0862(17) Uani 1 1 d . . .
H27A H 0.8976 0.4358 0.7164 0.103 Uiso 1 1 calc R . .
C28 C 0.9424(5) 0.3343(3) 0.7512(4) 0.0946(19) Uani 1 1 d . . .
H28A H 0.9670 0.3243 0.6994 0.113 Uiso 1 1 calc R . .
C29 C 0.9483(4) 0.2820(3) 0.8165(4) 0.0815(15) Uani 1 1 d . . .
H29A H 0.9782 0.2372 0.8096 0.098 Uiso 1 1 calc R . .
C30 C 0.9104(4) 0.2956(2) 0.8916(3) 0.0658(13) Uani 1 1 d . . .
H30A H 0.9119 0.2596 0.9348 0.079 Uiso 1 1 calc R . .
C31 C 0.7269(3) 0.3116(2) 1.0150(3) 0.0486(10) Uani 1 1 d . . .
C32 C 0.7249(4) 0.2881(3) 1.1014(3) 0.0774(15) Uani 1 1 d . . .
H32A H 0.7779 0.3064 1.1557 0.093 Uiso 1 1 calc R . .
C33 C 0.6445(5) 0.2372(3) 1.1078(4) 0.0999(19) Uani 1 1 d . . .
H33A H 0.6435 0.2214 1.1664 0.120 Uiso 1 1 calc R . .
C34 C 0.5670(5) 0.2104(3) 1.0288(5) 0.0911(17) Uani 1 1 d . . .
H34A H 0.5133 0.1760 1.0336 0.109 Uiso 1 1 calc R . .
C35 C 0.5666(4) 0.2331(3) 0.9423(4) 0.0783(15) Uani 1 1 d . . .
H35A H 0.5125 0.2150 0.8884 0.094 Uiso 1 1 calc R . .
C36 C 0.6479(4) 0.2834(2) 0.9360(3) 0.0654(13) Uani 1 1 d . . .
H36A H 0.6491 0.2984 0.8771 0.078 Uiso 1 1 calc R . .

loop_
_atom_site_aniso_label
_atom_site_aniso_U_11
_atom_site_aniso_U_22
_atom_site_aniso_U_33
_atom_site_aniso_U_23
_atom_site_aniso_U_13
_atom_site_aniso_U_12
P1 0.0513(7) 0.0459(6) 0.0463(6) 0.0014(5) 0.0157(6) -0.0009(6)
Cu1 0.0477(5) 0.0495(4) 0.0428(4) 0.0014(3) 0.0110(3) -0.0089(4)
O1 0.070(2) 0.097(2) 0.0527(18) -0.0188(17) 0.0207(16) -0.041(2)
O2 0.0496(18) 0.091(2) 0.0428(16) 0.0045(16) 0.0120(14) 0.0023(18)
F1 0.091(2) 0.083(2) 0.086(2) 0.0094(16) -0.0082(18) 0.0029(17)
F2 0.146(3) 0.0590(18) 0.130(3) 0.0197(18) 0.030(2) -0.0195(19)
F3 0.107(2) 0.116(2) 0.133(3) -0.022(2) 0.030(2) -0.068(2)
F4 0.090(2) 0.164(3) 0.084(2) -0.001(2) -0.0194(19) -0.043(2)
F5 0.124(3) 0.116(2) 0.0554(17) 0.0096(16) 0.0154(17) -0.044(2)
F6 0.0729(19) 0.0835(18) 0.0765(17) 0.0197(15) 0.0272(15) -0.0033(15)
F7 0.0543(17) 0.133(2) 0.094(2) -0.0060(18) 0.0211(15) -0.0189(19)
F8 0.072(2) 0.196(4) 0.081(2) 0.028(2) 0.0063(17) 0.042(2)
F9 0.130(3) 0.114(2) 0.109(2) 0.059(2) 0.040(2) 0.037(2)
F10 0.091(2) 0.083(2) 0.108(2) 0.0167(16) 0.0345(18) -0.0179(18)
C1 0.053(3) 0.061(3) 0.053(3) -0.017(2) 0.020(3) -0.009(3)
C2 0.057(3) 0.056(3) 0.061(3) -0.003(3) 0.006(3) 0.005(3)
C3 0.080(4) 0.040(3) 0.082(4) 0.001(3) 0.027(3) -0.005(3)
C4 0.066(4) 0.070(4) 0.089(4) -0.021(3) 0.022(3) -0.031(3)
C5 0.060(3) 0.089(4) 0.058(3) -0.011(3) 0.001(3) -0.014(3)
C6 0.072(4) 0.070(3) 0.050(3) -0.007(3) 0.019(3) -0.019(3)
C7 0.056(3) 0.065(3) 0.041(3) 0.004(2) 0.016(2) 0.007(3)
C8 0.050(3) 0.063(3) 0.053(3) 0.004(2) 0.018(2) 0.001(3)
C9 0.046(3) 0.086(4) 0.061(3) -0.007(3) 0.023(3) -0.006(3)
C10 0.050(3) 0.106(4) 0.056(3) 0.009(3) 0.009(3) 0.021(3)
C11 0.091(4) 0.073(4) 0.060(3) 0.022(3) 0.026(3) 0.022(3)
C12 0.051(3) 0.065(3) 0.062(3) 0.005(3) 0.016(3) -0.006(3)
C13 0.060(3) 0.046(3) 0.057(3) 0.007(2) 0.025(2) 0.005(3)
C14 0.073(4) 0.062(3) 0.086(4) 0.008(3) 0.022(3) 0.008(3)
C15 0.084(4) 0.089(4) 0.109(4) 0.039(4) 0.036(4) 0.035(4)
C16 0.136(6) 0.056(4) 0.115(5) 0.033(3) 0.076(5) 0.036(4)
C17 0.113(5) 0.050(4) 0.117(5) 0.015(3) 0.047(4) 0.008(4)
C18 0.084(4) 0.041(3) 0.087(4) 0.011(3) 0.031(3) 0.005(3)
C19 0.054(3) 0.045(2) 0.045(3) -0.001(2) 0.016(2) -0.002(2)
C20 0.053(3) 0.094(4) 0.053(3) -0.019(3) 0.011(3) 0.003(3)
C21 0.061(3) 0.111(4) 0.075(4) -0.023(3) 0.008(3) 0.015(3)
C22 0.074(4) 0.088(4) 0.051(3) -0.011(3) -0.002(3) -0.004(3)
C23 0.095(4) 0.059(3) 0.045(3) -0.009(2) 0.019(3) -0.005(3)
C24 0.068(3) 0.053(3) 0.050(3) -0.005(2) 0.023(3) 0.003(2)
C25 0.053(3) 0.050(3) 0.041(2) -0.004(2) 0.012(2) -0.006(2)
C26 0.092(4) 0.056(3) 0.059(3) -0.005(2) 0.029(3) -0.016(3)
C27 0.136(5) 0.075(4) 0.060(3) -0.007(3) 0.048(3) -0.037(4)
C28 0.122(5) 0.104(5) 0.077(4) -0.039(4) 0.059(4) -0.038(4)
C29 0.090(4) 0.084(4) 0.075(4) -0.028(3) 0.033(3) -0.003(3)
C30 0.080(4) 0.061(3) 0.056(3) -0.011(2) 0.021(3) -0.001(3)
C31 0.046(3) 0.045(2) 0.052(3) 0.003(2) 0.011(2) 0.000(2)
C32 0.072(4) 0.089(4) 0.066(3) 0.011(3) 0.014(3) -0.020(3)
C33 0.102(5) 0.114(5) 0.082(4) 0.021(3) 0.026(4) -0.043(4)
C34 0.087(4) 0.072(4) 0.116(5) 0.009(4) 0.034(4) -0.030(3)
C35 0.069(4) 0.066(3) 0.089(4) -0.012(3) 0.010(3) -0.015(3)
C36 0.067(3) 0.059(3) 0.064(3) 0.005(2) 0.013(3) -0.009(3)

loop_
_atom_type_symbol
_atom_type_description
_atom_type_scat_dispersion_real
_atom_type_scat_dispersion_imag
_atom_type_scat_source
C C 0.0033 0.0016 'International Tables Vol C Tables 4.2.6.8 and 6.1.1.4'
H H 0.0000 0.0000 'International Tables Vol C Tables 4.2.6.8 and 6.1.1.4'
F F 0.0171 0.0103 'International Tables Vol C Tables 4.2.6.8 and 6.1.1.4'
P P 0.1023 0.0942 'International Tables Vol C Tables 4.2.6.8 and 6.1.1.4'
Cu Cu 0.3201 1.2651 'International Tables Vol C Tables 4.2.6.8 and 6.1.1.4'
O O 0.0106 0.0060 'International Tables Vol C Tables 4.2.6.8 and 6.1.1.4'

loop_
_geom_angle_atom_site_label_1
_geom_angle_atom_site_label_2
_geom_angle_atom_site_label_3
_geom_angle
_geom_angle_site_symmetry_1
_geom_angle_site_symmetry_3
_geom_angle_publ_flag
C13 P1 C31 109.4(2) . . ?
C13 P1 C19 108.5(2) . . ?
C31 P1 C19 110.16(18) . . ?
C13 P1 C25 109.85(19) . . ?
C31 P1 C25 108.12(19) . . ?
C19 P1 C25 110.74(19) . . ?
O1 Cu1 O1 180.000(1) 3_757 . ?
O1 Cu1 O2 92.83(12) 3_757 3_757 ?
O1 Cu1 O2 87.17(12) . 3_757 ?
O1 Cu1 O2 87.17(12) 3_757 . ?
O1 Cu1 O2 92.83(12) . . ?
O2 Cu1 O2 180.000(1) 3_757 . ?
C1 O1 Cu1 123.2(3) . . ?
C7 O2 Cu1 124.8(2) . . ?
O1 C1 C2 124.7(4) . . ?
O1 C1 C6 121.2(4) . . ?
C2 C1 C6 114.1(4) . . ?
F1 C2 C3 118.4(5) . . ?
F1 C2 C1 118.0(4) . . ?
C3 C2 C1 123.5(5) . . ?
F2 C3 C2 119.5(5) . . ?
F2 C3 C4 120.8(5) . . ?
C2 C3 C4 119.8(5) . . ?
C5 C4 F3 121.5(5) . . ?
C5 C4 C3 119.2(5) . . ?
F3 C4 C3 119.4(5) . . ?
F4 C5 C4 119.2(5) . . ?
F4 C5 C6 120.4(5) . . ?
C4 C5 C6 120.4(5) . . ?
F5 C6 C5 117.5(4) . . ?
F5 C6 C1 119.4(4) . . ?
C5 C6 C1 123.0(5) . . ?
O2 C7 C12 124.1(4) . . ?
O2 C7 C8 122.7(4) . . ?
C12 C7 C8 113.1(4) . . ?
C9 C8 F6 118.4(4) . . ?
C9 C8 C7 123.9(4) . . ?
F6 C8 C7 117.6(4) . . ?
F7 C9 C8 120.1(5) . . ?
F7 C9 C10 119.5(5) . . ?
C8 C9 C10 120.4(5) . . ?
F8 C10 C9 120.6(5) . . ?
F8 C10 C11 120.7(5) . . ?
C9 C10 C11 118.6(5) . . ?
F9 C11 C12 119.5(5) . . ?
F9 C11 C10 119.7(5) . . ?
C12 C11 C10 120.7(5) . . ?
F10 C12 C11 118.6(4) . . ?
F10 C12 C7 118.2(4) . . ?
C11 C12 C7 123.1(5) . . ?
C14 C13 C18 118.7(4) . . ?
C14 C13 P1 120.4(4) . . ?
C18 C13 P1 120.9(4) . . ?
C13 C14 C15 120.3(5) . . ?
C16 C15 C14 120.5(6) . . ?
C15 C16 C17 120.0(6) . . ?
C16 C17 C18 119.7(6) . . ?
C17 C18 C13 120.7(5) . . ?
C20 C19 C24 119.0(4) . . ?
C20 C19 P1 121.1(3) . . ?
C24 C19 P1 120.0(3) . . ?
C21 C20 C19 120.6(4) . . ?
C20 C21 C22 120.2(5) . . ?
C23 C22 C21 119.4(5) . . ?
C22 C23 C24 121.7(4) . . ?
C23 C24 C19 119.1(4) . . ?
C26 C25 C30 119.3(4) . . ?
C26 C25 P1 121.5(3) . . ?
C30 C25 P1 119.1(3) . . ?
C27 C26 C25 120.2(4) . . ?
C28 C27 C26 119.6(5) . . ?
C27 C28 C29 120.9(5) . . ?
C30 C29 C28 120.0(5) . . ?
C29 C30 C25 120.0(4) . . ?
C36 C31 C32 118.6(4) . . ?
C36 C31 P1 120.6(3) . . ?
C32 C31 P1 120.7(3) . . ?
C31 C32 C33 120.3(5) . . ?
C34 C33 C32 120.0(5) . . ?
C33 C34 C35 120.9(5) . . ?
C34 C35 C36 119.0(5) . . ?
C31 C36 C35 121.2(4) . . ?

loop_
_geom_bond_atom_site_label_1
_geom_bond_atom_site_label_2
_geom_bond_distance
_geom_bond_site_symmetry_2
_geom_bond_publ_flag
P1 C13 1.783(4) . ?
P1 C31 1.787(4) . ?
P1 C19 1.790(4) . ?
P1 C25 1.793(4) . ?
Cu1 O1 1.912(3) 3_757 ?
Cu1 O1 1.912(3) . ?
Cu1 O2 1.926(3) 3_757 ?
Cu1 O2 1.926(3) . ?
O1 C1 1.305(5) . ?
O2 C7 1.298(5) . ?
F1 C2 1.348(5) . ?
F2 C3 1.339(5) . ?
F3 C4 1.356(5) . ?
F4 C5 1.336(5) . ?
F5 C6 1.350(5) . ?
F6 C8 1.355(4) . ?
F7 C9 1.345(5) . ?
F8 C10 1.349(5) . ?
F9 C11 1.356(5) . ?
F10 C12 1.356(5) . ?
C1 C2 1.381(6) . ?
C1 C6 1.390(6) . ?
C2 C3 1.361(6) . ?
C3 C4 1.364(6) . ?
C4 C5 1.351(6) . ?
C5 C6 1.361(6) . ?
C7 C12 1.396(5) . ?
C7 C8 1.403(6) . ?
C8 C9 1.350(6) . ?
C9 C10 1.358(6) . ?
C10 C11 1.361(6) . ?
C11 C12 1.360(6) . ?
C13 C14 1.369(6) . ?
C13 C18 1.380(5) . ?
C14 C15 1.377(6) . ?
C15 C16 1.355(7) . ?
C16 C17 1.370(7) . ?
C17 C18 1.373(6) . ?
C19 C20 1.380(5) . ?
C19 C24 1.393(5) . ?
C20 C21 1.366(6) . ?
C21 C22 1.379(6) . ?
C22 C23 1.349(6) . ?
C23 C24 1.374(6) . ?
C25 C26 1.378(5) . ?
C25 C30 1.389(5) . ?
C26 C27 1.378(6) . ?
C27 C28 1.363(7) . ?
C28 C29 1.370(7) . ?
C29 C30 1.361(6) . ?
C31 C36 1.372(5) . ?
C31 C32 1.374(5) . ?
C32 C33 1.380(6) . ?
C33 C34 1.356(6) . ?
C34 C35 1.361(6) . ?
C35 C36 1.380(6) . ?
